data_4309668
loop_
_publ_author_name
'Bin Liu'
'Yi-Zhi Li'
'Li-Min Zheng'

_publ_section_title
;
Mixed-Valent Diruthenium Diphosphonate with Kagom\'e Structure
;
_journal_name_full 'Inorganic Chemistry'
_journal_page_first 6921
_journal_page_last 6923
_journal_paper_doi 10.1021/ic050821a
_journal_volume 44
_journal_year 2005
_chemical_formula_sum 'C24 H81 N6 O48 P12 Ru6'
_chemical_formula_weight 2200.01
_chemical_name_systematic
; 
 ? 
;
_space_group_IT_number 163
_symmetry_cell_setting trigonal
_symmetry_space_group_name_Hall '-P 3 2c'
_symmetry_space_group_name_H-M 'P -3 1 c'
_atom_sites_solution_hydrogens geom
_atom_sites_solution_primary direct
_atom_sites_solution_secondary difmap
_audit_creation_method SHELXL-97
_cell_angle_alpha 90.00
_cell_angle_beta 90.00
_cell_angle_gamma 120.00
_cell_formula_units_Z 2
_cell_length_a 14.3827(19)
_cell_length_b 14.3827(19)
_cell_length_c 19.992(4)
_cell_measurement_reflns_used 2820
_cell_measurement_temperature 293(2)
_cell_measurement_theta_max 23.087
_cell_measurement_theta_min 2.613
_cell_volume 3581.5(10)
_computing_cell_refinement SMART
_computing_data_collection 'SMART (Bruker, 2000)'
_computing_data_reduction 'SAINT (Bruker, 2000)'
_computing_molecular_graphics SHELXTL
_computing_publication_material SHELXTL
_computing_structure_refinement SHELXTL
_computing_structure_solution 'SHELXTL (Bruker, 2000)'
_diffrn_ambient_temperature 293(2)
_diffrn_measured_fraction_theta_full 1.000
_diffrn_measured_fraction_theta_max 1.000
_diffrn_measurement_device_type 'Bruker Smart Aepex CCD area detector'
_diffrn_measurement_method 'phi and omega scans'
_diffrn_radiation_monochromator graphite
_diffrn_radiation_source 'fine-focus sealed tube'
_diffrn_radiation_type MoK\a
_diffrn_radiation_wavelength 0.71073
_diffrn_reflns_av_R_equivalents 0.0648
_diffrn_reflns_av_sigmaI/netI 0.0532
_diffrn_reflns_limit_h_max 17
_diffrn_reflns_limit_h_min -17
_diffrn_reflns_limit_k_max 17
_diffrn_reflns_limit_k_min -17
_diffrn_reflns_limit_l_max 24
_diffrn_reflns_limit_l_min -21
_diffrn_reflns_number 18726
_diffrn_reflns_theta_full 26.00
_diffrn_reflns_theta_max 26.00
_diffrn_reflns_theta_min 1.63
_exptl_absorpt_coefficient_mu 1.606
_exptl_absorpt_correction_T_max 0.68
_exptl_absorpt_correction_T_min 0.64
_exptl_absorpt_correction_type multi-scan
_exptl_absorpt_process_details 'SADABS(Bruker, 2000)'
_exptl_crystal_colour 'brown red'
_exptl_crystal_density_diffrn 2.040
_exptl_crystal_density_method 'not measured'
_exptl_crystal_description block
_exptl_crystal_F_000 2190
_exptl_crystal_size_max 0.2
_exptl_crystal_size_mid 0.2
_exptl_crystal_size_min 0.1
_refine_diff_density_max 0.829
_refine_diff_density_min -0.820
_refine_diff_density_rms 0.103
_refine_ls_extinction_method none
_refine_ls_goodness_of_fit_ref 1.048
_refine_ls_hydrogen_treatment mixed
_refine_ls_matrix_type full
_refine_ls_number_parameters 165
_refine_ls_number_reflns 2365
_refine_ls_number_restraints 1
_refine_ls_restrained_S_all 1.048
_refine_ls_R_factor_all 0.0696
_refine_ls_R_factor_gt 0.0450
_refine_ls_shift/su_max 0.000
_refine_ls_shift/su_mean 0.000
_refine_ls_structure_factor_coef Fsqd
_refine_ls_weighting_details 'calc w=1/[\s^2^(Fo^2^)+(0.0331P)^2^+1.0233P] where P=(Fo^2^+2Fc^2^)/3'
_refine_ls_weighting_scheme calc
_refine_ls_wR_factor_gt 0.0755
_refine_ls_wR_factor_ref 0.0793
_reflns_number_gt 1812
_reflns_number_total 2365
_reflns_threshold_expression >2sigma(I)
_cod_data_source_file ic050821asi20050520_084001.cif
_cod_data_source_block '[NH3(CH2)4NH3]Ru2(hedpH0.5)2.xH2O'
_cod_depositor_comments
;
The following automatic conversions were performed:
'_symmetry_cell_setting' value 'Trigonal' changed to 'trigonal' according
to '/home/saulius/struct/CIF-dictionaries/cif_core.dic' dictionary named
'cif_core.dic' version 2.4.1 from 2010-06-29.

Automatic conversion script
Id: cif_fix_enum 1527 2010-12-29 10:47:43Z saulius 
;
_cod_original_cell_volume 3581.5(9)
_cod_original_sg_symbol_Hall '-P 32c'
_cod_database_code 4309668

loop_
_symmetry_equiv_pos_as_xyz
'x, y, z'
'-y, x-y, z'
'-x+y, -x, z'
'-y, -x, -z+1/2'
'-x+y, y, -z+1/2'
'x, x-y, -z+1/2'
'-x, -y, -z'
'y, -x+y, -z'
'x-y, x, -z'
'y, x, z-1/2'
'x-y, -y, z-1/2'
'-x, -x+y, z-1/2'

loop_
_atom_site_label
_atom_site_type_symbol
_atom_site_fract_x
_atom_site_fract_y
_atom_site_fract_z
_atom_site_U_iso_or_equiv
_atom_site_adp_type
_atom_site_occupancy
_atom_site_symmetry_multiplicity
_atom_site_calc_flag
_atom_site_refinement_flags
_atom_site_disorder_assembly
_atom_site_disorder_group
Ru1 Ru 0.40992(3) 0.93619(3) 0.988870(19) 0.03368(13) Uani 1 1 d . . .
P1 P 0.55948(11) 0.85058(10) 0.96699(6) 0.0358(3) Uani 1 1 d . . .
P2 P 0.55016(10) 1.00232(10) 0.86678(6) 0.0323(3) Uani 1 1 d . . .
O1 O 0.4418(3) 0.8124(2) 0.98460(15) 0.0338(7) Uani 1 1 d . . .
O2 O 0.6342(2) 0.9508(2) 1.00873(14) 0.0294(7) Uani 1 1 d . . .
O3 O 0.5911(2) 0.7660(2) 0.97394(13) 0.0220(6) Uani 1 1 d . . .
O4 O 0.4333(2) 0.9600(2) 0.88691(13) 0.0229(6) Uani 1 1 d . . .
O5 O 0.6258(2) 1.0968(2) 0.91329(13) 0.0224(6) Uani 1 1 d . . .
O6 O 0.5734(2) 1.0361(2) 0.79439(13) 0.0309(7) Uani 1 1 d . . .
H6 H 0.5354 1.0577 0.7683 0.05(3) Uiso 0.50 1 d P . .
O7 O 0.6874(3) 0.9253(2) 0.86233(13) 0.0325(7) Uani 1 1 d . . .
H7 H 0.7317 0.9730 0.8889 0.039 Uiso 1 1 d R . .
C1 C 0.5778(3) 0.8921(3) 0.8807(2) 0.0263(9) Uani 1 1 d . . .
C2 C 0.5055(4) 0.8000(4) 0.8350(2) 0.0332(11) Uani 1 1 d . . .
H2A H 0.5106 0.8263 0.7902 0.050 Uiso 1 1 calc R . .
H2B H 0.4326 0.7683 0.8503 0.050 Uiso 1 1 calc R . .
H2C H 0.5274 0.7470 0.8356 0.050 Uiso 1 1 calc R . .
C3 C 0.8592(3) 0.1905(3) 0.7839(2) 0.0286(9) Uani 1 1 d . . .
H3A H 0.8565 0.2561 0.7894 0.034 Uiso 1 1 calc R . .
H3B H 0.8155 0.1413 0.8189 0.034 Uiso 1 1 calc R . .
C4 C 0.9687(3) 0.2149(4) 0.7929(2) 0.0263(9) Uani 1 1 d . . .
H4D H 1.0137 0.2673 0.7596 0.032 Uiso 1 1 calc R . .
H4E H 0.9726 0.1503 0.7855 0.032 Uiso 1 1 calc R . .
N1 N 1.0122(3) 0.2585(3) 0.86193(16) 0.0238(7) Uani 1 1 d . . .
H1A H 1.0771 0.2658 0.8665 0.029 Uiso 1 1 calc R . .
H1C H 0.9683 0.2132 0.8928 0.029 Uiso 1 1 calc R . .
H1B H 1.0167 0.3221 0.8671 0.029 Uiso 1 1 calc R . .
O1W O 1.0000 1.0000 0.0179(4) 0.030(4) Uani 0.540(14) 3 d SP . .
H1WB H 1.0094 0.9463 0.0198 0.036 Uiso 0.180(5) 1 d PR . .
H1WA H 0.9334 0.9783 0.0141 0.036 Uiso 0.180(5) 1 d PR . .
O2W O 0.8529(9) 0.0823(10) 0.9381(5) 0.037(4) Uani 0.275(8) 1 d P . .
H2WB H 0.8248 0.1016 0.9685 0.044 Uiso 0.275(8) 1 d PR . .
H2WA H 0.8831 0.0517 0.9579 0.044 Uiso 0.275(8) 1 d PR . .
O3W O 0.3333 0.6667 0.1986(4) 0.021(3) Uani 0.524(15) 3 d SP . .
H3WA H 0.3760 0.7208 0.1752 0.025 Uiso 0.175(5) 1 d PR . .
H3WB H 0.3481 0.6803 0.2398 0.025 Uiso 0.175(5) 1 d PR . .
O4W O 0.3333 0.6667 0.0934(4) 0.031(3) Uani 0.546(16) 3 d SP . .
H4WA H 0.2995 0.6446 0.0566 0.037 Uiso 0.182(5) 1 d PR . .
H4WB H 0.3176 0.6133 0.1187 0.037 Uiso 0.182(5) 1 d PR . .
O5W O 0.0000 0.0000 0.1447(4) 0.025(3) Uani 0.566(15) 3 d SP . .
H5WB H 0.0333 0.0678 0.1397 0.030 Uiso 0.189(5) 1 d PR . .
H5WA H -0.0152 -0.0304 0.1066 0.030 Uiso 0.189(5) 1 d PR . .

loop_
_atom_site_aniso_label
_atom_site_aniso_U_11
_atom_site_aniso_U_22
_atom_site_aniso_U_33
_atom_site_aniso_U_23
_atom_site_aniso_U_13
_atom_site_aniso_U_12
Ru1 0.0483(3) 0.0287(2) 0.0299(2) 0.00092(16) 0.00014(18) 0.0236(2)
P1 0.0499(8) 0.0281(6) 0.0356(7) 0.0005(5) -0.0003(6) 0.0242(6)
P2 0.0397(7) 0.0325(7) 0.0288(6) 0.0019(5) 0.0014(5) 0.0211(6)
O1 0.053(2) 0.0301(16) 0.0257(17) 0.0006(13) -0.0031(14) 0.0268(16)
O2 0.054(2) 0.0281(17) 0.0164(14) -0.0002(12) -0.0009(13) 0.0280(16)
O3 0.0283(15) 0.0212(14) 0.0195(14) -0.0034(11) -0.0057(11) 0.0145(12)
O4 0.0249(15) 0.0186(14) 0.0233(15) 0.0036(11) -0.0024(12) 0.0093(12)
O5 0.0237(15) 0.0242(15) 0.0161(14) 0.0097(11) 0.0039(11) 0.0096(12)
O6 0.0346(17) 0.0436(19) 0.0139(14) 0.0059(12) 0.0060(12) 0.0192(15)
O7 0.056(2) 0.0338(17) 0.0210(15) 0.0008(13) 0.0027(14) 0.0325(17)
C1 0.024(2) 0.026(2) 0.033(2) 0.0011(18) 0.0018(18) 0.0158(19)
C2 0.038(3) 0.030(2) 0.035(3) -0.017(2) -0.016(2) 0.020(2)
C3 0.024(2) 0.025(2) 0.036(3) 0.0018(18) 0.0035(18) 0.0118(18)
C4 0.025(2) 0.031(2) 0.023(2) -0.0045(18) 0.0025(17) 0.014(2)
N1 0.0251(19) 0.0230(18) 0.0230(18) 0.0010(14) 0.0015(14) 0.0118(16)
O1W 0.027(3) 0.027(3) 0.038(10) 0.000 0.000 0.0133(17)
O2W 0.030(7) 0.052(8) 0.013(6) 0.015(5) 0.008(4) 0.010(6)
O3W 0.023(4) 0.023(4) 0.016(5) 0.000 0.000 0.0116(18)
O4W 0.035(4) 0.035(4) 0.024(5) 0.000 0.000 0.018(2)
O5W 0.027(4) 0.027(4) 0.023(5) 0.000 0.000 0.0134(18)

loop_
_atom_type_symbol
_atom_type_description
_atom_type_scat_dispersion_real
_atom_type_scat_dispersion_imag
_atom_type_scat_source
C C 0.0033 0.0016 'International Tables Vol C Tables 4.2.6.8 and 6.1.1.4'
H H 0.0000 0.0000 'International Tables Vol C Tables 4.2.6.8 and 6.1.1.4'
N N 0.0061 0.0033 'International Tables Vol C Tables 4.2.6.8 and 6.1.1.4'
O O 0.0106 0.0060 'International Tables Vol C Tables 4.2.6.8 and 6.1.1.4'
P P 0.1023 0.0942 'International Tables Vol C Tables 4.2.6.8 and 6.1.1.4'
Ru Ru -1.2594 0.8363 'International Tables Vol C Tables 4.2.6.8 and 6.1.1.4'

loop_
_geom_angle_atom_site_label_1
_geom_angle_atom_site_label_2
_geom_angle_atom_site_label_3
_geom_angle
_geom_angle_site_symmetry_1
_geom_angle_site_symmetry_3
_geom_angle_publ_flag
O5 Ru1 O2 91.19(11) 7_677 7_677 ?
O5 Ru1 O1 88.70(11) 7_677 . ?
O2 Ru1 O1 175.28(13) 7_677 . ?
O5 Ru1 O4 175.12(11) 7_677 . ?
O2 Ru1 O4 88.87(11) 7_677 . ?
O1 Ru1 O4 90.84(11) . . ?
O5 Ru1 O3 84.09(10) 7_677 2_665 ?
O2 Ru1 O3 83.08(11) 7_677 2_665 ?
O1 Ru1 O3 92.22(12) . 2_665 ?
O4 Ru1 O3 91.07(10) . 2_665 ?
O5 Ru1 Ru1 92.98(8) 7_677 7_677 ?
O2 Ru1 Ru1 91.97(9) 7_677 7_677 ?
O1 Ru1 Ru1 92.75(9) . 7_677 ?
O4 Ru1 Ru1 91.90(8) . 7_677 ?
O3 Ru1 Ru1 174.17(7) 2_665 7_677 ?
O3 P1 O1 114.52(17) . . ?
O3 P1 O2 110.76(17) . . ?
O1 P1 O2 109.77(17) . . ?
O3 P1 C1 107.67(18) . . ?
O1 P1 C1 106.86(18) . . ?
O2 P1 C1 106.88(19) . . ?
O6 P2 O4 113.74(17) . . ?
O6 P2 O5 110.27(17) . . ?
O4 P2 O5 109.90(16) . . ?
O6 P2 C1 108.30(19) . . ?
O4 P2 C1 106.62(18) . . ?
O5 P2 C1 107.77(18) . . ?
P1 O1 Ru1 112.59(17) . . ?
P1 O2 Ru1 114.34(17) . 7_677 ?
P1 O3 Ru1 143.52(17) . 3_565 ?
P2 O4 Ru1 112.39(15) . . ?
P2 O5 Ru1 112.91(15) . 7_677 ?
P2 O6 H6 125.6(3) . . ?
C1 O7 H7 111.2 . . ?
O7 C1 C2 107.1(3) . . ?
O7 C1 P1 107.8(3) . . ?
C2 C1 P1 111.4(3) . . ?
O7 C1 P2 110.3(3) . . ?
C2 C1 P2 108.3(3) . . ?
P1 C1 P2 111.8(2) . . ?
C1 C2 H2A 109.5 . . ?
C1 C2 H2B 109.5 . . ?
H2A C2 H2B 109.5 . . ?
C1 C2 H2C 109.5 . . ?
H2A C2 H2C 109.5 . . ?
H2B C2 H2C 109.5 . . ?
C4 C3 C3 114.9(3) . 4_666 ?
C4 C3 H3A 108.5 . . ?
C3 C3 H3A 108.5 4_666 . ?
C4 C3 H3B 108.5 . . ?
C3 C3 H3B 108.5 4_666 . ?
H3A C3 H3B 107.5 . . ?
C3 C4 N1 112.8(3) . . ?
C3 C4 H4D 109.0 . . ?
N1 C4 H4D 109.0 . . ?
C3 C4 H4E 109.0 . . ?
N1 C4 H4E 109.0 . . ?
H4D C4 H4E 107.8 . . ?
C4 N1 H1A 109.5 . . ?
C4 N1 H1C 109.5 . . ?
H1A N1 H1C 109.5 . . ?
C4 N1 H1B 109.5 . . ?
H1A N1 H1B 109.5 . . ?
H1C N1 H1B 109.5 . . ?
O1W O1W H1WB 92.5 7_775 . ?
O1W O1W H1WA 84.9 7_775 . ?
H1WB O1W H1WA 109.5 . . ?
H2WB O2W H2WA 106.5 . . ?
H3WA O3W H3WB 109.8 . . ?
H4WA O4W H4WB 109.5 . . ?
H5WB O5W H5WA 109.8 . . ?

loop_
_geom_bond_atom_site_label_1
_geom_bond_atom_site_label_2
_geom_bond_distance
_geom_bond_site_symmetry_2
_geom_bond_publ_flag
Ru1 O5 2.018(3) 7_677 ?
Ru1 O2 2.020(3) 7_677 ?
Ru1 O1 2.050(3) . ?
Ru1 O4 2.066(3) . ?
Ru1 O3 2.237(3) 2_665 ?
Ru1 Ru1 2.3506(9) 7_677 ?
P1 O3 1.503(3) . ?
P1 O1 1.536(3) . ?
P1 O2 1.543(3) . ?
P1 C1 1.802(4) . ?
P2 O6 1.510(3) . ?
P2 O4 1.529(3) . ?
P2 O5 1.555(3) . ?
P2 C1 1.838(4) . ?
O2 Ru1 2.020(3) 7_677 ?
O3 Ru1 2.237(3) 3_565 ?
O5 Ru1 2.018(3) 7_677 ?
O6 H6 0.914(3) . ?
O7 C1 1.447(5) . ?
O7 H7 0.8501 . ?
C1 C2 1.514(6) . ?
C2 H2A 0.9600 . ?
C2 H2B 0.9600 . ?
C2 H2C 0.9600 . ?
C3 C4 1.444(6) . ?
C3 C3 1.532(8) 4_666 ?
C3 H3A 0.9700 . ?
C3 H3B 0.9700 . ?
C4 N1 1.515(5) . ?
C4 H4D 0.9700 . ?
C4 H4E 0.9700 . ?
N1 H1A 0.8900 . ?
N1 H1C 0.8900 . ?
N1 H1B 0.8900 . ?
O1W O1W 0.717(17) 7_775 ?
O1W H1WB 0.8500 . ?
O1W H1WA 0.8500 . ?
O2W H2WB 0.8497 . ?
O2W H2WA 0.8553 . ?
O3W H3WA 0.8500 . ?
O3W H3WB 0.8500 . ?
O4W H4WA 0.8500 . ?
O4W H4WB 0.8500 . ?
O5W H5WB 0.8500 . ?
O5W H5WA 0.8499 . ?

loop_
_geom_torsion_atom_site_label_1
_geom_torsion_atom_site_label_2
_geom_torsion_atom_site_label_3
_geom_torsion_atom_site_label_4
_geom_torsion
_geom_torsion_site_symmetry_1
_geom_torsion_site_symmetry_2
_geom_torsion_site_symmetry_3
_geom_torsion_site_symmetry_4
_geom_torsion_publ_flag
O3 P1 O1 Ru1 170.73(15) . . . . ?
O2 P1 O1 Ru1 45.4(2) . . . . ?
C1 P1 O1 Ru1 -70.1(2) . . . . ?
O5 Ru1 O1 P1 -117.10(18) 7_677 . . . ?
O2 Ru1 O1 P1 154.2(13) 7_677 . . . ?
O4 Ru1 O1 P1 67.76(18) . . . . ?
O3 Ru1 O1 P1 158.86(17) 2_665 . . . ?
Ru1 Ru1 O1 P1 -24.18(17) 7_677 . . . ?
O3 P1 O2 Ru1 -173.89(15) . . . 7_677 ?
O1 P1 O2 Ru1 -46.5(2) . . . 7_677 ?
C1 P1 O2 Ru1 69.1(2) . . . 7_677 ?
O1 P1 O3 Ru1 11.4(3) . . . 3_565 ?
O2 P1 O3 Ru1 136.2(3) . . . 3_565 ?
C1 P1 O3 Ru1 -107.2(3) . . . 3_565 ?
O6 P2 O4 Ru1 -171.45(15) . . . . ?
O5 P2 O4 Ru1 -47.27(19) . . . . ?
C1 P2 O4 Ru1 69.3(2) . . . . ?
O5 Ru1 O4 P2 -152.2(12) 7_677 . . . ?
O2 Ru1 O4 P2 116.96(17) 7_677 . . . ?
O1 Ru1 O4 P2 -67.75(17) . . . . ?
O3 Ru1 O4 P2 -159.98(16) 2_665 . . . ?
Ru1 Ru1 O4 P2 25.03(15) 7_677 . . . ?
O6 P2 O5 Ru1 173.98(15) . . . 7_677 ?
O4 P2 O5 Ru1 47.8(2) . . . 7_677 ?
C1 P2 O5 Ru1 -68.0(2) . . . 7_677 ?
O3 P1 C1 O7 -54.8(3) . . . . ?
O1 P1 C1 O7 -178.3(2) . . . . ?
O2 P1 C1 O7 64.3(3) . . . . ?
O3 P1 C1 C2 62.5(3) . . . . ?
O1 P1 C1 C2 -61.0(3) . . . . ?
O2 P1 C1 C2 -178.5(3) . . . . ?
O3 P1 C1 P2 -176.2(2) . . . . ?
O1 P1 C1 P2 60.3(3) . . . . ?
O2 P1 C1 P2 -57.1(3) . . . . ?
O6 P2 C1 O7 56.9(3) . . . . ?
O4 P2 C1 O7 179.6(3) . . . . ?
O5 P2 C1 O7 -62.4(3) . . . . ?
O6 P2 C1 C2 -60.0(3) . . . . ?
O4 P2 C1 C2 62.7(3) . . . . ?
O5 P2 C1 C2 -179.3(3) . . . . ?
O6 P2 C1 P1 176.9(2) . . . . ?
O4 P2 C1 P1 -60.4(3) . . . . ?
O5 P2 C1 P1 57.6(3) . . . . ?
C3 C3 C4 N1 -177.1(4) 4_666 . . . ?
